data_4310586
loop_
_publ_author_name
'Bettina V. Lotsch'
'J\"urgen Senker'
'Wolfgang Schnick'

_publ_contact_author_email wolfgang.schnick@uni-muenchen.de
_publ_contact_author_fax 089/2180-77440
_publ_contact_author_name W.Schnick
_publ_section_title
;
 Characterization of the Thermally Induced Topochemical Solid-State
 Transformation of NH4[N(CN)2] into NCNC(NH2)2 by Means of X-ray and
 Neutron Diffraction as Well as Raman and Solid-State NMR Spectroscopy
;
_journal_name_full 'Inorganic Chemistry'
_journal_page_first 895
_journal_page_last 904
_journal_paper_doi 10.1021/ic034984f
_journal_volume 43
_journal_year 2004
_chemical_formula_sum 'Cl D4 N'
_space_group_IT_number 221
_symmetry_cell_setting cubic
_symmetry_space_group_name_Hall '-P 4 2 3'
_symmetry_space_group_name_H-M 'P m -3 m'
_audit_creation_date 'Mar 14 12:14:49'
_audit_creation_method 'from EXP file using GSAS2CIF'
_audit_update_record ' Mar 14 12:14:49 2003   Initial CIF as created by GSAS2CIF'
_cell_angle_alpha 90.0
_cell_angle_beta 90.0
_cell_angle_gamma 90.0
_cell_formula_units_Z 1
_cell_length_a 3.7155(11)
_cell_length_b 3.7155
_cell_length_c 3.7155
_cell_volume 51.292(15)
_computing_structure_refinement GSAS
_pd_block_id 'Mar 14 12:14:49 |PHASE_2||'
_pd_phase_name NH4Cl
_refine_ls_goodness_of_fit_all 1.40
_refine_ls_number_parameters 87
_refine_ls_shift/esd_max 0.01
_refine_ls_shift/esd_mean 0.00
_cod_data_source_file ic034984fsi20030819_115442_2.cif
_cod_data_source_block BL2810_phase_2
_cod_original_formula_sum 'D4 N Cl'
_cod_database_code 4310586
_cod_database_fobs_code 4310586

loop_
_symmetry_equiv_pos_as_xyz
+x,+y,+z
+z,+x,+y
+y,+z,+x
+x,+y,-z
-z,+x,+y
+y,-z,+x
-z,+x,-y
-y,-z,+x
+y,-z,-x
-x,+y,-z
-z,-x,+y
+x,-y,-z
+y,+x,+z
+z,+y,+x
+x,+z,+y
+y,+x,-z
-z,+y,+x
+x,-z,+y
-z,+y,-x
-x,-z,+y
+x,-z,-y
-y,+x,-z
-z,-y,+x
+y,-x,-z
-x,-y,-z
-z,-x,-y
-y,-z,-x
-x,-y,+z
+z,-x,-y
-y,+z,-x
+z,-x,+y
+y,+z,-x
-y,+z,+x
+x,-y,+z
+z,+x,-y
-x,+y,+z
-y,-x,-z
-z,-y,-x
-x,-z,-y
-y,-x,+z
+z,-y,-x
-x,+z,-y
+z,-y,+x
+x,+z,-y
-x,+z,+y
+y,-x,+z
+z,+y,-x
-y,+x,+z

loop_
_atom_site_label
_atom_site_fract_x
_atom_site_fract_y
_atom_site_fract_z
_atom_site_occupancy
_atom_site_thermal_displace_type
_atom_site_U_iso_or_equiv
_atom_site_symmetry_multiplicity
D1 0.146 0.146 0.146 0.5 Uiso 0.025 8
N1 0.0 0.0 0.0 1.0 Uiso 0.025 1
Cl1 0.5 0.5 0.5 1.0 Uiso 0.025 1

loop_
_atom_type_symbol
_atom_type_number_in_cell
N 1.0
D 4.0
CL 1.0
